data_1536377
loop_
_publ_author_name
'Demartin, F.'
'Pilati, T.'
'Diella, V.'
'Gentile, P.'
'Gramaccioli, C.M.'

_publ_section_title
;
 A crystal-chemical investigation of alpine gadolinite
;
_journal_name_full 'Canadian Mineralogist'
_journal_page_first 127
_journal_page_last 136
_journal_volume 30
_journal_year 1993
_chemical_compound_source 'Glogstafelberg, Val Formazza, Italy'
_chemical_formula_sum 'B0.56 Be1.44 Ca0.28 Fe0.22 Gd0.72 H1.3 O10 Si2 Y'
_chemical_name_mineral Gadolinite-(Y)
_chemical_name_systematic
;
Fe0.22 (Y Gd0.72 Ca0.28) ((Be1.44 B0.56) Si2 O8.7 (O H)1.3)
;
_space_group_IT_number 14
_symmetry_space_group_name_Hall '-P 2ybc'
_symmetry_space_group_name_H-M 'P 1 21/c 1'
_cell_angle_alpha 90
_cell_angle_beta 90.24
_cell_angle_gamma 90
_cell_formula_units_Z 2
_cell_length_a 4.752
_cell_length_b 7.629
_cell_length_c 9.894
_cell_volume 358.684
_citation_journal_id_ASTM CAMIA6
_database_code_amcsd 0005292
_exptl_crystal_density_diffrn 4.267
_cod_data_source_file Demartin_CAMIA6_1993_1560.cif
_cod_data_source_block H1.3B0.56Be1.44Ca0.28Fe0.22Gd0.72O10Si2Y1
_cod_original_cell_volume 358.6841
_cod_original_formula_sum 'H1.3 B0.56 Be1.44 Ca0.28 Fe0.22 Gd0.72 O10 Si2 Y1'
_cod_database_code 1536377

loop_
_space_group_symop_operation_xyz
x,y,z
-x,y+1/2,-z+1/2
-x,-y,-z
x,-y-1/2,z-1/2

loop_
_atom_site_label
_atom_site_type_symbol
_atom_site_fract_x
_atom_site_fract_y
_atom_site_fract_z
_atom_site_occupancy
_atom_site_U_iso_or_equiv
O1 O-2 0.7595 0.4112 0.0338 1 0.0
Y1 Y+3 0.00074 0.11045 0.33186 0.5 0.0
Ca1 Ca+2 0.00074 0.11045 0.33186 0.14 0.0
Si1 Si+4 0.5189 0.2754 0.08016 1 0.0
Fe1 Fe+2 0 0 0 0.22 0.0
O4 O-2 0.6839 0.1081 0.1465 1 0.0
B1 B+3 0.4445 0.4157 0.3376 0.28 0.0
O5 O-2 0.7855 0.4123 0.3328 1 0.0
Be1 Be+2 0.4445 0.4157 0.3376 0.72 0.0
Gd1 Gd+3 0.00074 0.11045 0.33186 0.36 0.0
O3 O-2 0.3046 0.3457 0.1967 1 0.0
O2 O-2 0.3271 0.2872 0.4522 1 0.0

loop_
_cod_related_entry_id
_cod_related_entry_database
_cod_related_entry_code
1 AMCSD 0005292
